data_7207760
loop_
_publ_author_name
'Maity, Suman Kumar'
'Maity, Sibaprasad'
'Jana, Poulami'
'Haldar, Debasish'

_publ_section_title
;
 CdS quantum dots doped with a peptide matrix: structural and
 photoelectrochemical properties
;
_journal_issue 9
_journal_name_full CrystEngComm
_journal_page_first 3156
_journal_paper_doi 10.1039/c2ce06355g
_journal_volume 14
_journal_year 2012
_chemical_formula_moiety 'C17 H24 N2 O5'
_chemical_formula_sum 'C17 H24 N2 O5'
_chemical_formula_weight 336.38
_chemical_name_systematic
;
?
;
_space_group_IT_number 15
_symmetry_cell_setting monoclinic
_symmetry_space_group_name_Hall '-C 2yc'
_symmetry_space_group_name_H-M 'C 1 2/c 1'
_atom_sites_solution_hydrogens geom
_atom_sites_solution_primary direct
_atom_sites_solution_secondary difmap
_audit_creation_method SHELXL-97
_cell_angle_alpha 90.00
_cell_angle_beta 108.655(3)
_cell_angle_gamma 90.00
_cell_formula_units_Z 8
_cell_length_a 14.2705(9)
_cell_length_b 13.3006(8)
_cell_length_c 21.2009(17)
_cell_measurement_reflns_used 6483
_cell_measurement_temperature 296(2)
_cell_measurement_theta_max 26.78
_cell_measurement_theta_min 2.60
_cell_volume 3812.6(5)
_computing_cell_refinement 'Bruker SMART'
_computing_data_collection 'Bruker SMART'
_computing_data_reduction 'Bruker SAINT'
_computing_molecular_graphics 'Bruker SHELXTL'
_computing_publication_material 'Bruker SHELXTL'
_computing_structure_refinement 'Bruker SHELXTL'
_computing_structure_solution 'Bruker SHELXTL'
_diffrn_ambient_temperature 296(2)
_diffrn_measured_fraction_theta_full 0.989
_diffrn_measured_fraction_theta_max 0.989
_diffrn_measurement_device_type 'CCD area detector'
_diffrn_measurement_method 'phi and omega scans'
_diffrn_radiation_monochromator graphite
_diffrn_radiation_source 'sealed tube'
_diffrn_radiation_type MoK\a
_diffrn_radiation_wavelength 0.71073
_diffrn_reflns_av_R_equivalents 0.0415
_diffrn_reflns_av_sigmaI/netI 0.0420
_diffrn_reflns_limit_h_max 12
_diffrn_reflns_limit_h_min -18
_diffrn_reflns_limit_k_max 15
_diffrn_reflns_limit_k_min -16
_diffrn_reflns_limit_l_max 27
_diffrn_reflns_limit_l_min -26
_diffrn_reflns_number 14537
_diffrn_reflns_theta_full 26.99
_diffrn_reflns_theta_max 26.99
_diffrn_reflns_theta_min 2.16
_exptl_absorpt_coefficient_mu 0.086
_exptl_absorpt_correction_type none
_exptl_crystal_colour colourless
_exptl_crystal_density_diffrn 1.172
_exptl_crystal_density_method 'not measured'
_exptl_crystal_description cubic
_exptl_crystal_F_000 1440
_exptl_crystal_size_max 0.55
_exptl_crystal_size_mid 0.44
_exptl_crystal_size_min 0.13
_refine_diff_density_max 0.234
_refine_diff_density_min -0.218
_refine_diff_density_rms 0.050
_refine_ls_extinction_method none
_refine_ls_goodness_of_fit_ref 0.955
_refine_ls_hydrogen_treatment constr
_refine_ls_matrix_type full
_refine_ls_number_parameters 223
_refine_ls_number_reflns 4118
_refine_ls_number_restraints 0
_refine_ls_restrained_S_all 0.955
_refine_ls_R_factor_all 0.0838
_refine_ls_R_factor_gt 0.0542
_refine_ls_shift/su_max 0.000
_refine_ls_shift/su_mean 0.000
_refine_ls_structure_factor_coef Fsqd
_refine_ls_weighting_details 'calc w=1/[\s^2^(Fo^2^)+(0.1062P)^2^+3.4516P] where P=(Fo^2^+2Fc^2^)/3'
_refine_ls_weighting_scheme calc
_refine_ls_wR_factor_gt 0.1514
_refine_ls_wR_factor_ref 0.1870
_reflns_number_gt 2854
_reflns_number_total 4118
_reflns_threshold_expression >2sigma(I)
_cod_data_source_file c2ce06355g.txt
_cod_data_source_block sm
_cod_depositor_comments
;
The following automatic conversions were performed:

'_symmetry_cell_setting' value 'Monoclinic' changed to 'monoclinic'
according to /home/saulius/struct/CIF-dictionaries/cif_core.dic
dictionary named 'cif_core.dic' version 2.4.1 from 2010-06-29.

Automatic conversion script
Id: cif_fix_values 1715 2011-07-08 13:25:40Z adriana 
;
_cod_original_sg_symbol_H-M 'C2/c '
_cod_database_code 7207760

loop_
_symmetry_equiv_pos_as_xyz
'x, y, z'
'-x, y, -z+1/2'
'x+1/2, y+1/2, z'
'-x+1/2, y+1/2, -z+1/2'
'-x, -y, -z'
'x, -y, z-1/2'
'-x+1/2, -y+1/2, -z'
'x+1/2, -y+1/2, z-1/2'

loop_
_atom_site_label
_atom_site_type_symbol
_atom_site_fract_x
_atom_site_fract_y
_atom_site_fract_z
_atom_site_U_iso_or_equiv
_atom_site_adp_type
_atom_site_occupancy
_atom_site_symmetry_multiplicity
_atom_site_calc_flag
_atom_site_refinement_flags
O1 O 0.98226(11) 0.13620(12) 0.37084(9) 0.0596(5) Uani 1 1 d .
O5 O 0.89070(15) 0.68238(15) 0.02531(9) 0.0753(6) Uani 1 1 d .
O2 O 1.01307(11) 0.28990(11) 0.33769(8) 0.0550(4) Uani 1 1 d .
O3 O 0.78193(11) 0.60299(10) 0.14396(8) 0.0461(4) Uani 1 1 d .
O4 O 0.82136(15) 0.53140(18) 0.01181(9) 0.0777(6) Uani 1 1 d .
N1 N 0.85748(12) 0.22602(12) 0.31063(8) 0.0400(4) Uani 1 1 d .
H1 H 0.8249 0.1748 0.3171 0.048 Uiso 1 1 calc R
N2 N 0.90682(12) 0.49782(12) 0.14771(8) 0.0381(4) Uani 1 1 d .
H2 H 0.9339 0.4404 0.1607 0.046 Uiso 1 1 calc R
C3 C 1.1505(3) 0.1173(4) 0.3665(3) 0.1314(18) Uani 1 1 d .
H1A H 1.1644 0.1865 0.3601 0.197 Uiso 1 1 calc R
H1B H 1.1175 0.0869 0.3241 0.197 Uiso 1 1 calc R
H1C H 1.2113 0.0823 0.3877 0.197 Uiso 1 1 calc R
C4 C 1.08627(18) 0.1115(2) 0.40872(15) 0.0718(8) Uani 1 1 d .
C5 C 0.95665(14) 0.22372(14) 0.33946(10) 0.0390(4) Uani 1 1 d .
C6 C 0.80244(13) 0.30384(13) 0.27114(9) 0.0345(4) Uani 1 1 d .
C11 C 0.84209(14) 0.37193(13) 0.23695(9) 0.0331(4) Uani 1 1 d .
H5 H 0.9088 0.3683 0.2408 0.040 Uiso 1 1 calc R
C10 C 0.78301(14) 0.44534(13) 0.19708(9) 0.0353(4) Uani 1 1 d .
C12 C 0.82341(14) 0.52129(13) 0.16060(9) 0.0339(4) Uani 1 1 d .
C13 C 0.95383(14) 0.56560(15) 0.11244(9) 0.0385(4) Uani 1 1 d .
C16 C 0.87847(16) 0.59037(18) 0.04494(11) 0.0465(5) Uani 1 1 d .
C17 C 0.8294(3) 0.7085(3) -0.04167(17) 0.1226(18) Uani 1 1 d .
H10A H 0.8537 0.6749 -0.0734 0.184 Uiso 1 1 calc R
H10B H 0.8314 0.7799 -0.0477 0.184 Uiso 1 1 calc R
H10C H 0.7624 0.6880 -0.0482 0.184 Uiso 1 1 calc R
C2 C 1.1195(3) 0.1798(4) 0.4674(2) 0.1349(18) Uani 1 1 d .
H11A H 1.1830 0.1583 0.4963 0.202 Uiso 1 1 calc R
H11B H 1.0725 0.1781 0.4912 0.202 Uiso 1 1 calc R
H11C H 1.1246 0.2472 0.4526 0.202 Uiso 1 1 calc R
C14 C 0.9964(2) 0.6568(2) 0.15473(13) 0.0667(7) Uani 1 1 d .
H12A H 0.9437 0.6953 0.1617 0.100 Uiso 1 1 calc R
H12B H 1.0315 0.6975 0.1324 0.100 Uiso 1 1 calc R
H12C H 1.0409 0.6352 0.1969 0.100 Uiso 1 1 calc R
C15 C 1.03628(18) 0.5071(2) 0.09702(12) 0.0577(6) Uani 1 1 d .
H13A H 1.0853 0.4874 0.1379 0.087 Uiso 1 1 calc R
H13B H 1.0663 0.5489 0.0719 0.087 Uiso 1 1 calc R
H13C H 1.0090 0.4482 0.0715 0.087 Uiso 1 1 calc R
C9 C 0.68303(16) 0.45017(17) 0.19050(14) 0.0532(6) Uani 1 1 d .
H14 H 0.6427 0.4988 0.1636 0.064 Uiso 1 1 calc R
C8 C 0.64454(17) 0.38176(19) 0.22439(16) 0.0677(8) Uani 1 1 d .
H15 H 0.5777 0.3846 0.2201 0.081 Uiso 1 1 calc R
C7 C 0.70285(16) 0.30961(17) 0.26438(13) 0.0534(6) Uani 1 1 d .
H16 H 0.6754 0.2644 0.2870 0.064 Uiso 1 1 calc R
C1 C 1.0777(3) 0.0048(3) 0.4301(3) 0.136(2) Uani 1 1 d .
H17A H 1.0583 -0.0381 0.3917 0.204 Uiso 1 1 calc R
H17B H 1.0290 0.0015 0.4525 0.204 Uiso 1 1 calc R
H17C H 1.1405 -0.0169 0.4599 0.204 Uiso 1 1 calc R

loop_
_atom_site_aniso_label
_atom_site_aniso_U_11
_atom_site_aniso_U_22
_atom_site_aniso_U_33
_atom_site_aniso_U_23
_atom_site_aniso_U_13
_atom_site_aniso_U_12
O1 0.0415(8) 0.0473(9) 0.0761(11) 0.0259(8) -0.0007(8) -0.0092(7)
O5 0.0923(14) 0.0735(12) 0.0713(12) 0.0412(10) 0.0420(11) 0.0317(11)
O2 0.0410(8) 0.0433(8) 0.0753(11) 0.0154(7) 0.0112(7) -0.0136(7)
O3 0.0511(9) 0.0323(7) 0.0628(9) 0.0106(6) 0.0295(7) 0.0147(6)
O4 0.0629(12) 0.1076(16) 0.0508(10) -0.0024(10) 0.0016(9) -0.0015(11)
N1 0.0355(9) 0.0352(9) 0.0479(9) 0.0087(7) 0.0114(7) -0.0093(7)
N2 0.0410(9) 0.0346(8) 0.0443(9) 0.0101(7) 0.0217(7) 0.0119(7)
C3 0.085(2) 0.145(4) 0.177(4) 0.076(3) 0.061(3) 0.051(3)
C4 0.0407(12) 0.0691(17) 0.0874(19) 0.0339(15) -0.0049(12) -0.0067(12)
C5 0.0384(10) 0.0354(10) 0.0420(10) 0.0042(8) 0.0113(8) -0.0064(8)
C6 0.0327(9) 0.0296(9) 0.0412(9) -0.0026(7) 0.0121(8) -0.0031(7)
C11 0.0312(9) 0.0323(9) 0.0379(9) -0.0008(7) 0.0142(7) -0.0002(7)
C10 0.0359(10) 0.0290(9) 0.0429(10) -0.0016(7) 0.0153(8) 0.0022(8)
C12 0.0357(9) 0.0296(9) 0.0378(9) -0.0001(7) 0.0136(7) 0.0066(8)
C13 0.0377(10) 0.0436(11) 0.0379(10) 0.0077(8) 0.0174(8) 0.0056(8)
C16 0.0436(11) 0.0594(13) 0.0420(11) 0.0109(10) 0.0213(9) 0.0162(10)
C17 0.156(4) 0.155(4) 0.077(2) 0.076(2) 0.067(2) 0.103(3)
C2 0.106(3) 0.146(4) 0.101(3) 0.014(3) -0.040(2) -0.015(3)
C14 0.0717(17) 0.0712(17) 0.0648(16) -0.0118(13) 0.0322(13) -0.0239(14)
C15 0.0467(12) 0.0789(17) 0.0549(13) 0.0194(12) 0.0266(11) 0.0217(12)
C9 0.0372(11) 0.0397(12) 0.0832(16) 0.0127(11) 0.0200(11) 0.0073(9)
C8 0.0335(11) 0.0575(15) 0.117(2) 0.0222(15) 0.0307(13) 0.0047(11)
C7 0.0397(11) 0.0452(12) 0.0807(16) 0.0138(11) 0.0270(11) -0.0041(10)
C1 0.071(2) 0.095(3) 0.198(5) 0.093(3) -0.017(3) -0.0035(19)

loop_
_atom_type_symbol
_atom_type_description
_atom_type_scat_dispersion_real
_atom_type_scat_dispersion_imag
_atom_type_scat_source
C C 0.0033 0.0016 'International Tables Vol C Tables 4.2.6.8 and 6.1.1.4'
H H 0.0000 0.0000 'International Tables Vol C Tables 4.2.6.8 and 6.1.1.4'
N N 0.0061 0.0033 'International Tables Vol C Tables 4.2.6.8 and 6.1.1.4'
O O 0.0106 0.0060 'International Tables Vol C Tables 4.2.6.8 and 6.1.1.4'

loop_
_geom_angle_atom_site_label_1
_geom_angle_atom_site_label_2
_geom_angle_atom_site_label_3
_geom_angle
C5 O1 C4 122.15(17)
C16 O5 C17 115.5(3)
C5 N1 C6 126.32(15)
C5 N1 H1 116.8
C6 N1 H1 116.8
C12 N2 C13 122.86(15)
C12 N2 H2 118.6
C13 N2 H2 118.6
C4 C3 H1A 109.5
C4 C3 H1B 109.5
H1A C3 H1B 109.5
C4 C3 H1C 109.5
H1A C3 H1C 109.5
H1B C3 H1C 109.5
C3 C4 O1 111.6(3)
C3 C4 C2 112.4(4)
O1 C4 C2 108.3(3)
C3 C4 C1 111.0(4)
O1 C4 C1 102.1(2)
C2 C4 C1 111.0(4)
O2 C5 O1 125.17(19)
O2 C5 N1 125.79(18)
O1 C5 N1 109.04(16)
C7 C6 C11 119.08(18)
C7 C6 N1 117.58(17)
C11 C6 N1 123.29(16)
C10 C11 C6 120.51(17)
C10 C11 H5 119.7
C6 C11 H5 119.7
C11 C10 C9 119.88(18)
C11 C10 C12 122.08(16)
C9 C10 C12 118.04(17)
O3 C12 N2 121.53(17)
O3 C12 C10 120.91(16)
N2 C12 C10 117.55(15)
N2 C13 C14 110.67(17)
N2 C13 C16 108.15(17)
C14 C13 C16 114.3(2)
N2 C13 C15 107.76(16)
C14 C13 C15 110.1(2)
C16 C13 C15 105.59(16)
O4 C16 O5 124.1(2)
O4 C16 C13 123.9(2)
O5 C16 C13 111.8(2)
O5 C17 H10A 109.5
O5 C17 H10B 109.5
H10A C17 H10B 109.5
O5 C17 H10C 109.5
H10A C17 H10C 109.5
H10B C17 H10C 109.5
C4 C2 H11A 109.5
C4 C2 H11B 109.5
H11A C2 H11B 109.5
C4 C2 H11C 109.5
H11A C2 H11C 109.5
H11B C2 H11C 109.5
C13 C14 H12A 109.5
C13 C14 H12B 109.5
H12A C14 H12B 109.5
C13 C14 H12C 109.5
H12A C14 H12C 109.5
H12B C14 H12C 109.5
C13 C15 H13A 109.5
C13 C15 H13B 109.5
H13A C15 H13B 109.5
C13 C15 H13C 109.5
H13A C15 H13C 109.5
H13B C15 H13C 109.5
C8 C9 C10 119.0(2)
C8 C9 H14 120.5
C10 C9 H14 120.5
C7 C8 C9 121.3(2)
C7 C8 H15 119.3
C9 C8 H15 119.3
C8 C7 C6 120.2(2)
C8 C7 H16 119.9
C6 C7 H16 119.9
C4 C1 H17A 109.5
C4 C1 H17B 109.5
H17A C1 H17B 109.5
C4 C1 H17C 109.5
H17A C1 H17C 109.5
H17B C1 H17C 109.5

loop_
_geom_bond_atom_site_label_1
_geom_bond_atom_site_label_2
_geom_bond_distance
O1 C5 1.333(2)
O1 C4 1.481(3)
O5 C16 1.322(3)
O5 C17 1.452(4)
O2 C5 1.202(2)
O3 C12 1.234(2)
O4 C16 1.186(3)
N1 C5 1.350(3)
N1 C6 1.403(2)
N1 H1 0.8600
N2 C12 1.341(2)
N2 C13 1.464(2)
N2 H2 0.8600
C3 C4 1.474(5)
C3 H1A 0.9600
C3 H1B 0.9600
C3 H1C 0.9600
C4 C2 1.491(6)
C4 C1 1.506(4)
C6 C7 1.384(3)
C6 C11 1.389(3)
C11 C10 1.387(3)
C11 H5 0.9300
C10 C9 1.390(3)
C10 C12 1.496(3)
C13 C14 1.515(3)
C13 C16 1.526(3)
C13 C15 1.531(3)
C17 H10A 0.9600
C17 H10B 0.9600
C17 H10C 0.9600
C2 H11A 0.9600
C2 H11B 0.9600
C2 H11C 0.9600
C14 H12A 0.9600
C14 H12B 0.9600
C14 H12C 0.9600
C15 H13A 0.9600
C15 H13B 0.9600
C15 H13C 0.9600
C9 C8 1.378(3)
C9 H14 0.9300
C8 C7 1.371(3)
C8 H15 0.9300
C7 H16 0.9300
C1 H17A 0.9600
C1 H17B 0.9600
C1 H17C 0.9600
